data_2311810
loop_
_publ_author_name
'Hennings, Erik'
'Schmidt, Horst'
'Voigt, Wolfgang'

_publ_section_title
;
 Crystal structures of hydrates of simple inorganic salts. II. Water-rich
 calcium bromide and iodide hydrates: CaBr2 &#x00B7; 9H2O, CaI2 &#x00B7;
 8H2O, CaI2 &#x00B7; 7H2O and CaI2 &#x00B7; 6.5H2O.
;
_journal_coeditor_code QS3039
_journal_issue 'Pt 9'
_journal_name_full 'Acta crystallographica. Section C, Structural chemistry'
_journal_page_first 876
_journal_page_last 881
_journal_paper_doi 10.1107/S2053229614018002
_journal_volume 70
_journal_year 2014
_chemical_formula_iupac 'Ca I2, 8H2 O'
_chemical_formula_moiety 'Ca 2+, 2(I -), 8(H2 O)'
_chemical_formula_sum 'Ca H16 I2 O8'
_chemical_formula_weight 438.01
_chemical_name_common 'Calcium iodide octahydrate'
_chemical_name_systematic
;
Calcium iodide octahydrate
;
_space_group_crystal_system triclinic
_space_group_IT_number 2
_space_group_name_Hall '-P 1'
_space_group_name_H-M_alt 'P -1'
_atom_sites_solution_hydrogens difmap
_audit_creation_method SHELXL-2012
_cell_angle_alpha 86.048(17)
_cell_angle_beta 84.184(16)
_cell_angle_gamma 72.427(16)
_cell_formula_units_Z 2
_cell_length_a 7.4521(14)
_cell_length_b 8.6127(19)
_cell_length_c 10.725(2)
_cell_measurement_reflns_used 13177
_cell_measurement_temperature 100
_cell_measurement_theta_max 59.53
_cell_measurement_theta_min 2.29
_cell_volume 652.3(2)
_computing_cell_refinement 'X-AREA (Stoe & Cie, 2009)'
_computing_data_collection 'X-AREA (Stoe & Cie, 2009)'
_computing_data_reduction 'X-RED (Stoe & Cie, 2009)'
_computing_molecular_graphics 'SHELXL2012 (Sheldrick, 2008)'
_computing_publication_material 'SHELXL2012 (Sheldrick, 2008)'
_computing_structure_refinement 'SHELXL2012 (Sheldrick, 2008)'
_computing_structure_solution 'SHELXS97 (Sheldrick, 2008)'
_diffrn_ambient_temperature 100
_diffrn_detector_area_resol_mean 6.67
_diffrn_measured_fraction_theta_full 0.997
_diffrn_measured_fraction_theta_max 0.997
_diffrn_measurement_device '2-circle goniometer'
_diffrn_measurement_device_type 'Stoe IPDS 2T'
_diffrn_measurement_method 'rotation method'
_diffrn_radiation_type MoK\a
_diffrn_radiation_wavelength 0.71073
_diffrn_reflns_av_R_equivalents 0.0691
_diffrn_reflns_limit_h_max 9
_diffrn_reflns_limit_h_min -9
_diffrn_reflns_limit_k_max 11
_diffrn_reflns_limit_k_min -11
_diffrn_reflns_limit_l_max 13
_diffrn_reflns_limit_l_min -13
_diffrn_reflns_number 7283
_diffrn_reflns_theta_full 25.242
_diffrn_reflns_theta_max 27.497
_diffrn_reflns_theta_min 2.878
_exptl_absorpt_coefficient_mu 5.218
_exptl_absorpt_correction_T_max 0.5435
_exptl_absorpt_correction_T_min 0.2623
_exptl_absorpt_correction_type integration
_exptl_absorpt_process_details '(Coppens, 1970)'
_exptl_crystal_colour colourless
_exptl_crystal_density_diffrn 2.230
_exptl_crystal_description plate
_exptl_crystal_F_000 412
_exptl_crystal_size_max 0.3235
_exptl_crystal_size_mid 0.22
_exptl_crystal_size_min 0.1165
_refine_diff_density_max 2.129
_refine_diff_density_min -2.040
_refine_ls_extinction_method none
_refine_ls_goodness_of_fit_ref 1.184
_refine_ls_hydrogen_treatment refall
_refine_ls_matrix_type full
_refine_ls_number_parameters 164
_refine_ls_number_reflns 2986
_refine_ls_number_restraints 22
_refine_ls_restrained_S_all 1.179
_refine_ls_R_factor_all 0.0370
_refine_ls_R_factor_gt 0.0353
_refine_ls_shift/su_max 0.000
_refine_ls_shift/su_mean 0.000
_refine_ls_structure_factor_coef Fsqd
_refine_ls_weighting_details
;
 w=1/[\s^2^(Fo^2^)+(0.0545P)^2^+3.5145P]
 where P=(Fo^2^+2Fc^2^)/3
;
_refine_ls_weighting_scheme calc
_refine_ls_wR_factor_gt 0.0945
_refine_ls_wR_factor_ref 0.0960
_reflns_number_gt 2846
_reflns_number_total 2994
_reflns_threshold_expression I>2\s(I)
_cod_data_source_file qs3039sup1.cif
_cod_data_source_block CaI2_8H2O_100K
_cod_database_code 2311810
_shelx_space_group_comment
;
The symmetry employed for this shelxl refinement is uniquely defined
by the following loop, which should always be used as a source of
symmetry information in preference to the above space-group names.
They are only intended as comments.
;
_shelxl_version_number .000002012

loop_
_space_group_symop_operation_xyz
'x, y, z'
'-x, -y, -z'

loop_
_atom_site_type_symbol
_atom_site_label
_atom_site_fract_x
_atom_site_fract_y
_atom_site_fract_z
_atom_site_U_iso_or_equiv
_atom_site_adp_type
_atom_site_calc_flag
_atom_site_occupancy
I I1 0.70973(4) 0.71365(4) -0.00068(3) 0.01542(11) Uani d 1
I I2 0.41474(4) 0.29786(4) 0.38847(3) 0.01461(11) Uani d 1
O O1 -0.2479(5) 0.9555(5) 0.2414(4) 0.0192(8) Uani d 1
O O5 0.1516(6) 0.9170(5) 0.1003(4) 0.0200(8) Uani d 1
O O6 -0.1900(5) 0.9987(4) 0.5039(3) 0.0148(7) Uani d 1
O O7 0.1061(5) 0.6852(5) 0.4887(3) 0.0175(7) Uani d 1
Ca Ca1 0.05899(13) 0.88510(11) 0.32050(9) 0.01136(19) Uani d 1
O O4 0.0032(5) 1.1833(5) 0.2750(4) 0.0160(7) Uani d 1
O O8 0.2502(5) 0.6948(5) -0.0963(4) 0.0189(7) Uani d 1
O O3 0.3979(5) 0.7686(6) 0.2948(4) 0.0238(8) Uani d 1
O O2 0.0588(6) 0.6331(5) 0.2293(4) 0.0226(8) Uani d 1
H H4A 0.079(7) 1.231(7) 0.245(6) 0.016(16) Uiso d 1
H H5A 0.155(11) 1.002(4) 0.063(6) 0.028(19) Uiso d 1
H H6A -0.238(8) 0.931(6) 0.538(7) 0.04(2) Uiso d 1
H H6B -0.274(7) 1.080(5) 0.486(8) 0.04(2) Uiso d 1
H H7B 0.084(11) 0.713(8) 0.562(2) 0.04(2) Uiso d 1
H H7A 0.175(13) 0.591(5) 0.489(7) 0.07(3) Uiso d 1
H H1A -0.345(6) 1.030(6) 0.254(6) 0.027(19) Uiso d 1
H H1B -0.251(10) 0.919(9) 0.174(4) 0.05(3) Uiso d 1
H H3A 0.468(10) 0.749(12) 0.230(4) 0.06(3) Uiso d 1
H H5B 0.208(15) 0.843(6) 0.054(6) 0.08(4) Uiso d 1
H H2A 0.001(12) 0.620(11) 0.172(8) 0.08(4) Uiso d 1
H H3B 0.464(10) 0.749(15) 0.354(5) 0.09(4) Uiso d 1
H H2B 0.150(9) 0.552(7) 0.235(9) 0.06(3) Uiso d 1
H H8B 0.354(5) 0.683(9) -0.136(6) 0.018(17) Uiso d 1
H H8A 0.250(11) 0.602(4) -0.073(7) 0.024(18) Uiso d 1
H H4B -0.044(14) 1.186(13) 0.208(5) 0.06(3) Uiso d 1

loop_
_atom_site_aniso_label
_atom_site_aniso_U_11
_atom_site_aniso_U_22
_atom_site_aniso_U_33
_atom_site_aniso_U_12
_atom_site_aniso_U_13
_atom_site_aniso_U_23
I1 0.01371(17) 0.01851(18) 0.01503(17) -0.00563(12) -0.00141(11) -0.00335(12)
I2 0.00936(16) 0.01374(17) 0.01892(18) 0.00038(11) -0.00382(11) -0.00194(12)
O1 0.0092(16) 0.0234(19) 0.025(2) -0.0009(14) -0.0058(14) -0.0127(15)
O5 0.0221(19) 0.0190(19) 0.0172(18) -0.0040(15) 0.0007(14) -0.0014(14)
O6 0.0079(15) 0.0166(17) 0.0186(17) -0.0008(13) -0.0034(13) 0.0000(13)
O7 0.0170(17) 0.0147(17) 0.0165(18) 0.0020(14) -0.0008(14) -0.0036(13)
Ca1 0.0080(4) 0.0120(4) 0.0132(4) -0.0009(3) -0.0029(3) -0.0018(3)
O4 0.0140(17) 0.0163(17) 0.0184(18) -0.0051(13) -0.0033(14) 0.0010(14)
O8 0.0167(18) 0.0169(18) 0.0231(19) -0.0051(14) -0.0012(15) -0.0004(15)
O3 0.0100(17) 0.038(2) 0.0198(19) -0.0011(16) 0.0003(14) -0.0023(17)
O2 0.025(2) 0.0156(18) 0.027(2) -0.0017(15) -0.0123(16) -0.0065(15)

loop_
_atom_type_symbol
_atom_type_description
_atom_type_scat_dispersion_real
_atom_type_scat_dispersion_imag
_atom_type_scat_source
Ca Ca 0.2262 0.3064 'International Tables Vol C Tables 4.2.6.8 and 6.1.1.4'
I I -0.4742 1.8119 'International Tables Vol C Tables 4.2.6.8 and 6.1.1.4'
O O 0.0106 0.0060 'International Tables Vol C Tables 4.2.6.8 and 6.1.1.4'
H H 0.0000 0.0000 'International Tables Vol C Tables 4.2.6.8 and 6.1.1.4'

loop_
_geom_angle_atom_site_label_1
_geom_angle_atom_site_label_2
_geom_angle_atom_site_label_3
_geom_angle_site_symmetry_1
_geom_angle_site_symmetry_3
_geom_angle
Ca1 O6 Ca1 . 2_576 113.76(13)
O7 Ca1 O1 . . 114.68(15)
O7 Ca1 O5 . . 140.93(14)
O1 Ca1 O5 . . 81.07(14)
O7 Ca1 O3 . . 79.41(14)
O1 Ca1 O3 . . 151.32(14)
O5 Ca1 O3 . . 73.52(14)
O7 Ca1 O2 . . 74.52(14)
O1 Ca1 O2 . . 76.94(13)
O5 Ca1 O2 . . 74.97(15)
O3 Ca1 O2 . . 83.70(15)
O7 Ca1 O4 . . 141.83(13)
O1 Ca1 O4 . . 79.94(13)
O5 Ca1 O4 . . 73.51(13)
O3 Ca1 O4 . . 104.77(14)
O2 Ca1 O4 . . 143.25(14)
O7 Ca1 O6 . . 72.05(12)
O1 Ca1 O6 . . 72.44(12)
O5 Ca1 O6 . . 145.51(13)
O3 Ca1 O6 . . 136.08(13)
O2 Ca1 O6 . . 118.41(14)
O4 Ca1 O6 . . 80.31(12)
O7 Ca1 O6 . 2_576 73.43(13)
O1 Ca1 O6 . 2_576 132.70(12)
O5 Ca1 O6 . 2_576 123.34(13)
O3 Ca1 O6 . 2_576 74.09(13)
O2 Ca1 O6 . 2_576 143.70(13)
O4 Ca1 O6 . 2_576 71.54(12)
O6 Ca1 O6 . 2_576 66.24(13)
O7 Ca1 Ca1 . 2_576 69.26(9)
O1 Ca1 Ca1 . 2_576 103.02(10)
O5 Ca1 Ca1 . 2_576 145.08(11)
O3 Ca1 Ca1 . 2_576 105.41(11)
O2 Ca1 Ca1 . 2_576 139.94(12)
O4 Ca1 Ca1 . 2_576 73.17(9)
O6 Ca1 Ca1 . 2_576 33.16(8)
O6 Ca1 Ca1 2_576 2_576 33.08(8)

loop_
_geom_bond_atom_site_label_1
_geom_bond_atom_site_label_2
_geom_bond_site_symmetry_2
_geom_bond_distance
_geom_bond_publ_flag
Ca1 O1 . 2.409(4) y
Ca1 O2 . 2.442(4) y
Ca1 O3 . 2.414(4) y
Ca1 O4 . 2.496(4) y
Ca1 O5 . 2.413(4) y
Ca1 O6 . 2.588(4) y
Ca1 O6 2_576 2.593(4) y
Ca1 O7 . 2.383(4) y
Ca1 O6 2_576 2.593(4) ?
Ca1 Ca1 2_576 4.339(2) ?
